data_1546976
loop_
_publ_author_name
'Fieser, Megan E.'
'Palumbo, Chad T.'
'La Pierre, Henry Storms'
'Halter, Dominik P.'
'Voora, Vamsee K.'
'Ziller, Joseph W.'
'Furche, Filipp'
'Meyer, Karsten'
'Evans, William J.'

_publ_section_title
;
 Comparisons of Lanthanide / Actinide +2 Ions in a Tris(aryloxide)arene
 Coordination Environment
;
_journal_name_full 'Chem. Sci.'
_journal_paper_doi 10.1039/C7SC02337E
_journal_year 2017
_chemical_absolute_configuration ad
_chemical_formula_sum 'C85 H121.37 Dy K N2 O10'
_chemical_formula_weight 1532.80
_space_group_crystal_system cubic
_space_group_IT_number 198
_space_group_name_Hall 'P 2ac 2ab 3'
_space_group_name_H-M_alt 'P 21 3'
_symmetry_space_group_name_Hall 'P 2ac 2ab 3'
_symmetry_space_group_name_H-M 'P 21 3'
_atom_sites_solution_hydrogens mixed
_atom_sites_solution_primary dual
_atom_sites_solution_secondary difmap
_audit_creation_method SHELXL-2014/7
_audit_update_record
;
2017-08-01 deposited with the CCDC.
2017-09-07 downloaded from the CCDC.
;
_cell_angle_alpha 90
_cell_angle_beta 90
_cell_angle_gamma 90
_cell_formula_units_Z 4
_cell_length_a 19.798(3)
_cell_length_b 19.798(3)
_cell_length_c 19.798(3)
_cell_measurement_reflns_used 9694
_cell_measurement_temperature 133(2)
_cell_measurement_theta_max 28.11
_cell_measurement_theta_min 2.30
_cell_volume 7760(2)
_computing_cell_refinement 'Bruker SAINT 8.34a, 2013'
_computing_data_collection 'Bruker APEX2 2014.11-0, 2014'
_computing_data_reduction 'Bruker SAINT 8.34a, 2013'
_computing_molecular_graphics 'Bruker SHELXTL'
_computing_publication_material 'Bruker SHELXTL'
_computing_structure_refinement 'SHELXL-2014/7 (Sheldrick, 2014)'
_computing_structure_solution 'Bruker SHELXTL 2014/4'
_diffrn_ambient_temperature 133(2)
_diffrn_measured_fraction_theta_full 1.000
_diffrn_measured_fraction_theta_max 0.990
_diffrn_measurement_device_type 'Bruker SMART APEX II CCD'
_diffrn_measurement_method '\f and \w scans'
_diffrn_radiation_type MoK\a
_diffrn_radiation_wavelength 0.71073
_diffrn_reflns_av_R_equivalents 0.0514
_diffrn_reflns_av_unetI/netI 0.0236
_diffrn_reflns_Laue_measured_fraction_full 1.000
_diffrn_reflns_Laue_measured_fraction_max 0.990
_diffrn_reflns_limit_h_max 26
_diffrn_reflns_limit_h_min -26
_diffrn_reflns_limit_k_max 25
_diffrn_reflns_limit_k_min -26
_diffrn_reflns_limit_l_max 26
_diffrn_reflns_limit_l_min -26
_diffrn_reflns_number 94001
_diffrn_reflns_point_group_measured_fraction_full 1.000
_diffrn_reflns_point_group_measured_fraction_max 0.985
_diffrn_reflns_theta_full 25.500
_diffrn_reflns_theta_max 28.901
_diffrn_reflns_theta_min 1.455
_diffrn_source 'fine-focus sealed tube'
_exptl_absorpt_coefficient_mu 1.076
_exptl_absorpt_correction_T_max 0.8015
_exptl_absorpt_correction_T_min 0.7436
_exptl_absorpt_correction_type multi-scan
_exptl_absorpt_process_details 'Bruker SADABS 2014/5'
_exptl_crystal_colour red
_exptl_crystal_density_diffrn 1.312
_exptl_crystal_density_meas ?
_exptl_crystal_density_method not_measured
_exptl_crystal_description block
_exptl_crystal_F_000 3241
_exptl_crystal_size_max 0.566
_exptl_crystal_size_mid 0.438
_exptl_crystal_size_min 0.371
_refine_diff_density_max 0.613
_refine_diff_density_min -0.564
_refine_diff_density_rms 0.071
_refine_ls_abs_structure_details
; 
 Flack x determined using 2700 quotients [(I+)-(I-)]/[(I+)+(I-)] 
 (Parsons, Flack and Wagner, Acta Cryst. B69 (2013) 249-259). 
;
_refine_ls_abs_structure_Flack -0.002(4)
_refine_ls_extinction_method none
_refine_ls_goodness_of_fit_ref 1.218
_refine_ls_hydrogen_treatment mixed
_refine_ls_matrix_type full
_refine_ls_number_parameters 307
_refine_ls_number_reflns 6642
_refine_ls_number_restraints 1
_refine_ls_restrained_S_all 1.218
_refine_ls_R_factor_all 0.0450
_refine_ls_R_factor_gt 0.0417
_refine_ls_shift/su_max 0.001
_refine_ls_shift/su_mean 0.000
_refine_ls_structure_factor_coef Fsqd
_refine_ls_weighting_details 'w=1/[\s^2^(Fo^2^)+(0.0193P)^2^+12.9912P] where P=(Fo^2^+2Fc^2^)/3'
_refine_ls_weighting_scheme calc
_refine_ls_wR_factor_gt 0.0959
_refine_ls_wR_factor_ref 0.0970
_reflns_Friedel_coverage 0.840
_reflns_Friedel_fraction_full 1.000
_reflns_Friedel_fraction_max 0.980
_reflns_number_gt 6365
_reflns_number_total 6642
_reflns_threshold_expression 'I > 2\s(I)'
_cod_data_source_file c7sc02337e3.cif
_cod_data_source_block ctp96
_cod_depositor_comments
;
The following automatic conversions were performed:

'_exptl_crystal_density_meas' value 'not_measured' was changed to '?'
- the value is perceived as not measured.

Automatic conversion script
Id: cif_fix_values 4973 2017-02-22 13:04:09Z antanas 
;
_cod_original_cell_volume 7760(3)
_cod_database_code 1546976
_shelx_shelxl_version_number 2014/7
_shelx_space_group_comment
; 
The symmetry employed for this shelxl refinement is uniquely defined 
by the following loop, which should always be used as a source of 
symmetry information in preference to the above space-group names. 
They are only intended as comments. 
;
_shelx_estimated_absorpt_t_min 0.581
_shelx_estimated_absorpt_t_max 0.691
_exptl_absorpt_special_details
; 
Reflections not merged 
   94046 Corrected reflections written to file ctp96s.hkl 
 Estimated minimum and maximum transmission:  0.7436  0.8015 
 The ratio (0.9278) of these values is more reliable than their absolute values 
 Additional spherical absorption correction applied with mu*r =  0.1500 
 Lambda/2 correction factor = 0.00150 
  
;

loop_
_space_group_symop_operation_xyz
'x, y, z'
'-x+1/2, -y, z+1/2'
'-x, y+1/2, -z+1/2'
'x+1/2, -y+1/2, -z'
'z, x, y'
'z+1/2, -x+1/2, -y'
'-z+1/2, -x, y+1/2'
'-z, x+1/2, -y+1/2'
'y, z, x'
'-y, z+1/2, -x+1/2'
'y+1/2, -z+1/2, -x'
'-y+1/2, -z, x+1/2'

loop_
_atom_site_label
_atom_site_type_symbol
_atom_site_fract_x
_atom_site_fract_y
_atom_site_fract_z
_atom_site_U_iso_or_equiv
_atom_site_adp_type
_atom_site_occupancy
_atom_site_site_symmetry_order
_atom_site_calc_flag
_atom_site_refinement_flags_posn
_atom_site_refinement_flags_adp
_atom_site_refinement_flags_occupancy
_atom_site_disorder_assembly
_atom_site_disorder_group
Dy1 Dy 0.31052(2) 0.31052(2) 0.31052(2) 0.01667(14) Uani 0.63 3 d S T P . 1
Dy2 Dy 0.29304(4) 0.29304(4) 0.29304(4) 0.0161(3) Uani 0.37 3 d DS T P . 2
H2 H 0.237(2) 0.237(2) 0.237(2) 0.040 Uiso 0.37 3 d DS U P A 2
O1 O 0.28296(17) 0.22335(16) 0.37205(16) 0.0242(7) Uani 1 1 d . . . . .
C1 C 0.3592(2) 0.3341(2) 0.4320(2) 0.0228(9) Uani 1 1 d . . . . .
C2 C 0.4174(2) 0.3198(2) 0.3923(3) 0.0255(10) Uani 1 1 d . . . . .
C3 C 0.4627(3) 0.2632(3) 0.4124(3) 0.0348(12) Uani 1 1 d . . . . .
H3A H 0.5093 0.2739 0.3995 0.052 Uiso 1 1 calc R U . . .
H3B H 0.4484 0.2216 0.3896 0.052 Uiso 1 1 calc R U . . .
H3C H 0.4603 0.2567 0.4615 0.052 Uiso 1 1 calc R U . . .
C4 C 0.3401(3) 0.2887(2) 0.4899(2) 0.0276(10) Uani 1 1 d . . . . .
H4A H 0.2956 0.3040 0.5066 0.033 Uiso 1 1 calc R U . . .
H4B H 0.3731 0.2969 0.5266 0.033 Uiso 1 1 calc R U . . .
C5 C 0.3358(2) 0.2129(2) 0.4798(2) 0.0238(9) Uani 1 1 d . . . . .
C6 C 0.3047(2) 0.1832(2) 0.4226(2) 0.0230(9) Uani 1 1 d . . . . .
C7 C 0.2954(2) 0.1120(2) 0.4208(2) 0.0229(9) Uani 1 1 d . . . . .
C8 C 0.3193(2) 0.0749(2) 0.4758(2) 0.0253(10) Uani 1 1 d . . . . .
H8A H 0.3134 0.0273 0.4749 0.030 Uiso 1 1 calc R U . . .
C9 C 0.3508(3) 0.1026(3) 0.5313(2) 0.0274(10) Uani 1 1 d . . . . .
C10 C 0.3582(2) 0.1716(3) 0.5323(2) 0.0264(10) Uani 1 1 d . . . . .
H10A H 0.3794 0.1920 0.5702 0.032 Uiso 1 1 calc R U . . .
C11 C 0.3733(3) 0.0582(3) 0.5895(3) 0.0383(13) Uani 1 1 d . . . . .
H11A H 0.3375 0.0259 0.6005 0.057 Uiso 1 1 calc R U . . .
H11B H 0.3828 0.0864 0.6290 0.057 Uiso 1 1 calc R U . . .
H11C H 0.4143 0.0336 0.5766 0.057 Uiso 1 1 calc R U . . .
C12 C 0.2588(3) 0.0762(2) 0.3623(3) 0.0262(10) Uani 1 1 d . . . . .
C13 C 0.2582(3) -0.0012(3) 0.3728(3) 0.0401(14) Uani 1 1 d . . . . .
H13A H 0.3052 -0.0181 0.3744 0.048 Uiso 1 1 calc R U . . .
H13B H 0.2364 -0.0119 0.4166 0.048 Uiso 1 1 calc R U . . .
C14 C 0.2197(4) -0.0370(3) 0.3155(4) 0.0540(19) Uani 1 1 d . . . . .
H14A H 0.2205 -0.0868 0.3237 0.065 Uiso 1 1 calc R U . . .
C15 C 0.1472(4) -0.0130(3) 0.3144(4) 0.0573(19) Uani 1 1 d . . . . .
H15A H 0.1251 -0.0236 0.3579 0.069 Uiso 1 1 calc R U . . .
H15B H 0.1221 -0.0363 0.2779 0.069 Uiso 1 1 calc R U . . .
C16 C 0.1465(3) 0.0637(3) 0.3021(4) 0.0411(14) Uani 1 1 d . . . . .
H16A H 0.0987 0.0799 0.3007 0.049 Uiso 1 1 calc R U . . .
C17 C 0.1803(3) 0.0795(3) 0.2360(3) 0.0417(15) Uani 1 1 d . . . . .
H17A H 0.1794 0.1288 0.2280 0.050 Uiso 1 1 calc R U . . .
H17B H 0.1554 0.0573 0.1987 0.050 Uiso 1 1 calc R U . . .
C18 C 0.2536(3) 0.0547(3) 0.2363(3) 0.0394(13) Uani 1 1 d . . . . .
H18A H 0.2751 0.0650 0.1918 0.047 Uiso 1 1 calc R U . . .
C19 C 0.2913(3) 0.0929(3) 0.2932(3) 0.0414(15) Uani 1 1 d . . . . .
H19A H 0.2890 0.1422 0.2849 0.050 Uiso 1 1 calc R U . . .
H19B H 0.3395 0.0794 0.2935 0.050 Uiso 1 1 calc R U . . .
C20 C 0.1840(3) 0.0996(2) 0.3604(3) 0.0310(10) Uani 1 1 d . . . . .
H20A H 0.1618 0.0889 0.4039 0.037 Uiso 1 1 calc R U . . .
H20B H 0.1820 0.1491 0.3537 0.037 Uiso 1 1 calc R U . . .
C21 C 0.2541(4) -0.0221(3) 0.2484(4) 0.0546(19) Uani 1 1 d . . . . .
H21A H 0.2298 -0.0453 0.2113 0.066 Uiso 1 1 calc R U . . .
H21B H 0.3012 -0.0388 0.2493 0.066 Uiso 1 1 calc R U . . .
K1 K 0.64772(5) 0.14772(5) 0.35228(5) 0.0195(3) Uani 1 3 d S T P . .
O2 O 0.69803(19) 0.27060(16) 0.40552(17) 0.0271(7) Uani 1 1 d . . . . .
O3 O 0.60191(17) 0.19900(18) 0.47607(16) 0.0273(7) Uani 1 1 d . . . . .
N1 N 0.7348(2) 0.2348(2) 0.2652(2) 0.0246(14) Uani 1 3 d S T P . .
N2 N 0.5626(2) 0.0626(2) 0.4374(2) 0.0284(15) Uani 1 3 d S T P . .
C22 C 0.7664(2) 0.2875(2) 0.3076(3) 0.0290(10) Uani 1 1 d . . . . .
H22A H 0.7852 0.3230 0.2778 0.035 Uiso 1 1 calc R U . . .
H22B H 0.8044 0.2672 0.3329 0.035 Uiso 1 1 calc R U . . .
C23 C 0.7186(3) 0.3199(2) 0.3571(3) 0.0283(10) Uani 1 1 d . . . . .
H23A H 0.7412 0.3580 0.3802 0.034 Uiso 1 1 calc R U . . .
H23B H 0.6786 0.3377 0.3330 0.034 Uiso 1 1 calc R U . . .
C24 C 0.6604(3) 0.3019(3) 0.4582(3) 0.0302(10) Uani 1 1 d . . . . .
H24A H 0.6196 0.3237 0.4392 0.036 Uiso 1 1 calc R U . . .
H24B H 0.6882 0.3370 0.4803 0.036 Uiso 1 1 calc R U . . .
C25 C 0.6403(3) 0.2495(3) 0.5087(3) 0.0311(11) Uani 1 1 d . . . . .
H25A H 0.6812 0.2292 0.5292 0.037 Uiso 1 1 calc R U . . .
H25B H 0.6133 0.2706 0.5451 0.037 Uiso 1 1 calc R U . . .
C26 C 0.5688(3) 0.1558(3) 0.5228(2) 0.0300(11) Uani 1 1 d . . . . .
H26A H 0.5402 0.1830 0.5534 0.036 Uiso 1 1 calc R U . . .
H26B H 0.6028 0.1317 0.5504 0.036 Uiso 1 1 calc R U . . .
C27 C 0.5255(3) 0.1051(3) 0.4854(3) 0.0318(11) Uani 1 1 d . . . . .
H27A H 0.5030 0.0756 0.5189 0.038 Uiso 1 1 calc R U . . .
H27B H 0.4898 0.1298 0.4606 0.038 Uiso 1 1 calc R U . . .
O4 O 0.5398(10) 0.4377(10) 0.4909(11) 0.079(5) Uani 0.3333 1 d . . P . .
C28 C 0.4913(15) 0.4307(14) 0.5410(14) 0.160(10) Uiso 0.6667 1 d . . P B -1
H28A H 0.4477 0.4265 0.5169 0.192 Uiso 0.6667 1 calc R U P B -1
H28B H 0.4898 0.4749 0.5645 0.192 Uiso 0.6667 1 calc R U P B -1
C29 C 0.4895(10) 0.3817(10) 0.5923(10) 0.108(6) Uiso 0.6667 1 d . . P B -1
H29A H 0.4494 0.3889 0.6206 0.162 Uiso 0.6667 1 calc R U P B -1
H29B H 0.4876 0.3366 0.5720 0.162 Uiso 0.6667 1 calc R U P B -1
H29C H 0.5302 0.3856 0.6202 0.162 Uiso 0.6667 1 calc R U P B -1

loop_
_atom_site_aniso_label
_atom_site_aniso_U_11
_atom_site_aniso_U_22
_atom_site_aniso_U_33
_atom_site_aniso_U_23
_atom_site_aniso_U_13
_atom_site_aniso_U_12
Dy1 0.01667(14) 0.01667(14) 0.01667(14) -0.00221(15) -0.00221(15) -0.00221(15)
Dy2 0.0161(3) 0.0161(3) 0.0161(3) -0.0021(3) -0.0021(3) -0.0021(3)
O1 0.0307(18) 0.0191(15) 0.0228(16) 0.0040(12) -0.0054(13) -0.0046(13)
C1 0.025(2) 0.022(2) 0.022(2) -0.0024(16) -0.0052(17) -0.0038(17)
C2 0.023(2) 0.020(2) 0.033(2) 0.0007(18) -0.0031(18) -0.0058(18)
C3 0.025(3) 0.042(3) 0.038(3) 0.012(2) -0.001(2) 0.003(2)
C4 0.032(3) 0.028(2) 0.023(2) -0.0056(19) -0.0039(19) -0.003(2)
C5 0.019(2) 0.028(2) 0.024(2) -0.0003(18) 0.0026(17) -0.0026(18)
C6 0.021(2) 0.024(2) 0.024(2) 0.0023(17) -0.0020(17) -0.0027(19)
C7 0.017(2) 0.028(2) 0.024(2) 0.0013(18) 0.0005(16) -0.0027(17)
C8 0.025(2) 0.025(2) 0.026(2) 0.0020(18) 0.0030(19) 0.0018(19)
C9 0.023(2) 0.035(3) 0.025(2) 0.006(2) 0.0034(19) 0.001(2)
C10 0.022(2) 0.041(3) 0.017(2) 0.0021(18) 0.0029(17) -0.0042(19)
C11 0.036(3) 0.048(3) 0.031(3) 0.015(2) -0.003(2) -0.003(3)
C12 0.029(2) 0.020(2) 0.030(2) 0.0014(19) -0.008(2) -0.0025(18)
C13 0.056(4) 0.020(2) 0.044(3) 0.000(2) -0.018(3) 0.002(2)
C14 0.091(5) 0.021(3) 0.051(4) -0.002(3) -0.034(4) -0.004(3)
C15 0.073(5) 0.031(3) 0.068(5) 0.004(3) -0.029(4) -0.026(3)
C16 0.036(3) 0.029(3) 0.059(4) -0.007(3) -0.019(3) -0.010(2)
C17 0.060(4) 0.024(2) 0.041(3) -0.006(2) -0.026(3) -0.002(3)
C18 0.053(4) 0.029(3) 0.036(3) -0.011(2) -0.010(3) 0.002(2)
C19 0.034(3) 0.066(4) 0.025(3) -0.008(3) -0.012(2) 0.009(3)
C20 0.029(3) 0.024(2) 0.040(3) 0.001(2) -0.006(2) -0.005(2)
C21 0.086(5) 0.030(3) 0.048(4) -0.015(3) -0.031(4) 0.012(3)
K1 0.0195(3) 0.0195(3) 0.0195(3) 0.0004(3) 0.0004(3) -0.0004(3)
O2 0.0302(18) 0.0234(16) 0.0278(17) -0.0025(13) 0.0012(15) 0.0001(14)
O3 0.0328(18) 0.0285(18) 0.0205(16) -0.0040(14) 0.0039(13) -0.0015(15)
N1 0.0246(14) 0.0246(14) 0.0246(14) 0.0028(15) 0.0028(15) -0.0028(15)
N2 0.0284(15) 0.0284(15) 0.0284(15) 0.0046(16) 0.0046(16) -0.0046(16)
C22 0.027(2) 0.024(2) 0.036(3) 0.001(2) 0.000(2) -0.0090(17)
C23 0.035(3) 0.020(2) 0.030(2) 0.0019(19) -0.0041(19) -0.0030(19)
C24 0.035(3) 0.024(2) 0.032(2) -0.006(2) -0.002(2) 0.002(2)
C25 0.038(3) 0.033(3) 0.022(2) -0.009(2) -0.002(2) -0.001(2)
C26 0.036(3) 0.037(3) 0.017(2) -0.0017(19) 0.0066(19) 0.005(2)
C27 0.027(2) 0.037(3) 0.032(3) 0.005(2) 0.009(2) -0.004(2)
O4 0.076(12) 0.076(13) 0.085(13) -0.009(10) 0.010(10) -0.024(10)

loop_
_atom_type_symbol
_atom_type_description
_atom_type_scat_dispersion_real
_atom_type_scat_dispersion_imag
_atom_type_scat_source
C C 0.0033 0.0016 'International Tables Vol C Tables 4.2.6.8 and 6.1.1.4'
H H 0.0000 0.0000 'International Tables Vol C Tables 4.2.6.8 and 6.1.1.4'
N N 0.0061 0.0033 'International Tables Vol C Tables 4.2.6.8 and 6.1.1.4'
O O 0.0106 0.0060 'International Tables Vol C Tables 4.2.6.8 and 6.1.1.4'
K K 0.2009 0.2494 'International Tables Vol C Tables 4.2.6.8 and 6.1.1.4'
Dy Dy -0.1892 4.4098 'International Tables Vol C Tables 4.2.6.8 and 6.1.1.4'

loop_
_geom_angle_atom_site_label_1
_geom_angle_atom_site_label_2
_geom_angle_atom_site_label_3
_geom_angle
_geom_angle_site_symmetry_1
_geom_angle_site_symmetry_3
O1 DY1 Cnt 106.1 . .
O1 Dy1 O1 112.55(8) 9 5
O1 Dy1 O1 112.55(8) 9 .
O1 Dy1 O1 112.55(8) 5 .
O1 Dy1 C1 114.78(13) 9 .
O1 Dy1 C1 124.24(14) 5 .
O1 Dy1 C1 73.83(13) . .
O1 Dy1 C1 73.83(13) 9 9
O1 Dy1 C1 114.78(14) 5 9
O1 Dy1 C1 124.25(14) . 9
C1 Dy1 C1 55.88(17) . 9
O1 Dy1 C1 124.25(14) 9 5
O1 Dy1 C1 73.83(13) 5 5
O1 Dy1 C1 114.78(14) . 5
C1 Dy1 C1 55.88(17) . 5
C1 Dy1 C1 55.88(17) 9 5
O1 Dy1 C2 137.73(14) 9 .
O1 Dy1 C2 93.13(14) 5 .
O1 Dy1 C2 85.06(13) . .
C1 Dy1 C2 31.12(15) . .
C1 Dy1 C2 64.86(14) 9 .
C1 Dy1 C2 31.10(14) 5 .
O1 Dy1 C2 85.06(13) 9 9
O1 Dy1 C2 137.73(14) 5 9
O1 Dy1 C2 93.13(14) . 9
C1 Dy1 C2 31.10(14) . 9
C1 Dy1 C2 31.12(15) 9 9
C1 Dy1 C2 64.86(14) 5 9
C2 Dy1 C2 54.80(17) . 9
O1 Dy1 C2 93.13(14) 9 5
O1 Dy1 C2 85.06(13) 5 5
O1 Dy1 C2 137.73(14) . 5
C1 Dy1 C2 64.86(14) . 5
C1 Dy1 C2 31.10(14) 9 5
C1 Dy1 C2 31.12(15) 5 5
C2 Dy1 C2 54.80(17) . 5
C2 Dy1 C2 54.80(17) 9 5
H2 Dy2 O1 89.76(10) . 9
H2 Dy2 O1 89.76(10) . 5
O1 Dy2 O1 119.998(1) 9 5
H2 Dy2 O1 89.76(10) . .
O1 Dy2 O1 120.000(1) 9 .
O1 Dy2 O1 119.996(1) 5 .
C6 O1 Dy2 155.7(3) . .
C6 O1 Dy1 143.2(3) . .
C2 C1 C2 119.6(5) 9 .
C2 C1 C4 120.1(4) 9 .
C2 C1 C4 120.3(4) . .
C2 C1 Dy1 76.0(3) 9 .
C2 C1 Dy1 75.9(3) . .
C4 C1 Dy1 119.9(3) . .
C1 C2 C1 120.2(5) 5 .
C1 C2 C3 120.4(5) 5 .
C1 C2 C3 119.4(4) . .
C1 C2 Dy1 72.9(3) 5 .
C1 C2 Dy1 72.9(3) . .
C3 C2 Dy1 126.0(3) . .
C1 C4 C5 120.3(4) . .
C10 C5 C6 119.4(4) . .
C10 C5 C4 117.7(4) . .
C6 C5 C4 122.7(4) . .
O1 C6 C5 119.2(4) . .
O1 C6 C7 121.6(4) . .
C5 C6 C7 119.2(4) . .
C8 C7 C6 117.3(4) . .
C8 C7 C12 120.2(4) . .
C6 C7 C12 122.5(4) . .
C9 C8 C7 124.4(5) . .
C10 C9 C8 117.1(5) . .
C10 C9 C11 122.3(5) . .
C8 C9 C11 120.6(5) . .
C9 C10 C5 122.6(5) . .
C7 C12 C13 111.1(4) . .
C7 C12 C19 111.8(4) . .
C13 C12 C19 109.5(5) . .
C7 C12 C20 109.3(4) . .
C13 C12 C20 107.0(4) . .
C19 C12 C20 108.1(4) . .
C14 C13 C12 111.1(5) . .
C15 C14 C21 110.6(6) . .
C15 C14 C13 109.6(6) . .
C21 C14 C13 109.5(6) . .
C14 C15 C16 108.6(5) . .
C17 C16 C15 109.7(6) . .
C17 C16 C20 109.9(5) . .
C15 C16 C20 109.5(5) . .
C16 C17 C18 110.6(5) . .
C17 C18 C21 108.8(6) . .
C17 C18 C19 107.7(5) . .
C21 C18 C19 111.5(5) . .
C18 C19 C12 109.7(5) . .
C16 C20 C12 109.8(4) . .
C14 C21 C18 109.0(5) . .
O3 K1 O3 98.68(10) . 8_645
O3 K1 O3 98.68(10) . 11_556
O3 K1 O3 98.68(10) 8_645 11_556
O3 K1 O2 120.21(10) . 8_645
O3 K1 O2 58.49(10) 8_645 8_645
O3 K1 O2 136.06(10) 11_556 8_645
O3 K1 O2 136.06(10) . 11_556
O3 K1 O2 120.21(10) 8_645 11_556
O3 K1 O2 58.49(10) 11_556 11_556
O2 K1 O2 98.54(10) 8_645 11_556
O3 K1 O2 58.49(10) . .
O3 K1 O2 136.06(10) 8_645 .
O3 K1 O2 120.21(10) 11_556 .
O2 K1 O2 98.54(10) 8_645 .
O2 K1 O2 98.54(10) 11_556 .
O3 K1 N2 61.16(8) . .
O3 K1 N2 61.16(8) 8_645 .
O3 K1 N2 61.16(8) 11_556 .
O2 K1 N2 118.96(8) 8_645 .
O2 K1 N2 118.96(8) 11_556 .
O2 K1 N2 118.95(8) . .
O3 K1 N1 118.84(8) . .
O3 K1 N1 118.84(8) 8_645 .
O3 K1 N1 118.84(8) 11_556 .
O2 K1 N1 61.04(8) 8_645 .
O2 K1 N1 61.04(8) 11_556 .
O2 K1 N1 61.05(8) . .
N2 K1 N1 180.00(9) . .
C24 O2 C23 110.1(4) . .
C24 O2 K1 117.5(3) . .
C23 O2 K1 116.0(3) . .
C25 O3 C26 112.2(4) . .
C25 O3 K1 118.8(3) . .
C26 O3 K1 120.0(3) . .
C22 N1 C22 110.1(3) 8_645 11_556
C22 N1 C22 110.1(3) 8_645 .
C22 N1 C22 110.1(3) 11_556 .
C22 N1 K1 108.9(3) 8_645 .
C22 N1 K1 108.9(3) 11_556 .
C22 N1 K1 108.9(3) . .
C27 N2 C27 109.6(3) . 8_645
C27 N2 C27 109.6(3) . 11_556
C27 N2 C27 109.6(3) 8_645 11_556
C27 N2 K1 109.4(3) . .
C27 N2 K1 109.4(3) 8_645 .
C27 N2 K1 109.4(3) 11_556 .
N1 C22 C23 113.9(4) . .
O2 C23 C22 109.0(4) . .
O2 C24 C25 109.1(4) . .
O3 C25 C24 109.2(4) . .
O3 C26 C27 110.1(4) . .
N2 C27 C26 114.4(4) . .
O4 C28 C29 127(3) . .

loop_
_geom_bond_atom_site_label_1
_geom_bond_atom_site_label_2
_geom_bond_distance
_geom_bond_site_symmetry_2
Dy1 Cnt 2.238 .
Dy1 O1 2.182(3) 9
Dy1 O1 2.182(3) 5
Dy1 O1 2.182(3) .
Dy1 C1 2.632(4) .
Dy1 C1 2.632(4) 9
Dy1 C1 2.632(4) 5
Dy1 C2 2.670(5) .
Dy1 C2 2.671(5) 9
Dy1 C2 2.671(5) 5
Dy2 H2 1.92(7) .
Dy2 O1 2.095(3) 9
Dy2 O1 2.095(3) 5
Dy2 O1 2.095(3) .
O1 C6 1.348(5) .
C1 C2 1.422(7) 9
C1 C2 1.423(7) .
C1 C4 1.504(7) .
C2 C1 1.422(7) 5
C2 C3 1.491(7) .
C4 C5 1.516(7) .
C5 C10 1.394(7) .
C5 C6 1.417(6) .
C6 C7 1.421(6) .
C7 C8 1.397(6) .
C7 C12 1.539(7) .
C8 C9 1.377(7) .
C9 C10 1.375(7) .
C9 C11 1.516(7) .
C12 C13 1.547(7) .
C12 C19 1.549(8) .
C12 C20 1.552(7) .
C13 C14 1.540(8) .
C14 C15 1.512(11) .
C14 C21 1.520(11) .
C15 C16 1.539(8) .
C16 C17 1.504(10) .
C16 C20 1.544(7) .
C17 C18 1.531(9) .
C18 C21 1.539(8) .
C18 C19 1.548(7) .
K1 O3 2.804(3) .
K1 O3 2.804(3) 8_645
K1 O3 2.804(3) 11_556
K1 O2 2.832(3) 8_645
K1 O2 2.832(3) 11_556
K1 O2 2.832(3) .
K1 N2 2.919(7) .
K1 N1 2.987(7) .
O2 C24 1.422(6) .
O2 C23 1.426(6) .
O3 C25 1.413(6) .
O3 C26 1.420(6) .
N1 C22 1.478(5) 8_645
N1 C22 1.478(5) 11_556
N1 C22 1.478(5) .
N2 C27 1.467(6) .
N2 C27 1.467(6) 8_645
N2 C27 1.467(6) 11_556
C22 C23 1.506(7) .
C24 C25 1.494(7) .
C26 C27 1.513(8) .
O4 C28 1.39(3) .
C28 C29 1.41(3) .
